data_2239111
loop_
_publ_author_name
'Kautny, Paul'
'St\"oger, Berthold'

_publ_section_title
;
 1-Nitro-9<i>H</i>-carbazole
;
_journal_coeditor_code FF2123
_journal_issue 1
_journal_name_full 'Acta Crystallographica Section E'
_journal_page_first o28
_journal_paper_doi 10.1107/S1600536813032704
_journal_volume 70
_journal_year 2014
_chemical_formula_iupac 'C12 H8 N2 O2'
_chemical_formula_moiety 'C12 H8 N2 O2'
_chemical_formula_sum 'C12 H8 N2 O2'
_chemical_formula_weight 212.2
_chemical_name_systematic
;
1-Nitro-9<i>H</i>-carbazole
;
_space_group_IT_number 14
_symmetry_cell_setting monoclinic
_symmetry_space_group_name_Hall '-P 2yn'
_symmetry_space_group_name_H-M 'P 1 21/n 1'
_cell_angle_alpha 90
_cell_angle_beta 99.7460(16)
_cell_angle_gamma 90
_cell_formula_units_Z 4
_cell_length_a 10.4400(3)
_cell_length_b 5.3148(2)
_cell_length_c 17.2638(6)
_cell_measurement_reflns_used 17802
_cell_measurement_temperature 100
_cell_measurement_theta_max 30.1
_cell_measurement_theta_min 2.4
_cell_volume 944.08(6)
_computing_cell_refinement 'SAINT-Plus (Bruker, 2013)'
_computing_data_collection 'APEX2 (Bruker, 2013)'
_computing_data_reduction 'SAINT-Plus (Bruker, 2013)'
_computing_molecular_graphics 'ATOMS (Dowty, 2006)'
_computing_publication_material 'publCIF (Westrip, 2010)'
_computing_structure_refinement 'JANA2006 (Pet\<r\'i\<cek <i>et al.</i>, 2006)'
_computing_structure_solution 'SUPERFLIP (Palatinus & Chapuis, 2007)'
_diffrn_ambient_temperature 100
_diffrn_measured_fraction_theta_full 1
_diffrn_measured_fraction_theta_max 1
_diffrn_measurement_device 'four-cycle diffractometer'
_diffrn_measurement_device_type 'Bruker Kappa APEXII CCD'
_diffrn_measurement_method '\w and \f scans'
_diffrn_radiation_monochromator graphite
_diffrn_radiation_source 'X-ray tube'
_diffrn_radiation_type 'Mo K\a'
_diffrn_radiation_wavelength 0.71073
_diffrn_reflns_av_R_equivalents 0.0208
_diffrn_reflns_av_sigmaI/netI 0.0094
_diffrn_reflns_limit_h_max 14
_diffrn_reflns_limit_h_min -14
_diffrn_reflns_limit_k_max 7
_diffrn_reflns_limit_k_min -7
_diffrn_reflns_limit_l_max 24
_diffrn_reflns_limit_l_min -24
_diffrn_reflns_number 30130
_diffrn_reflns_theta_full 30.15
_diffrn_reflns_theta_max 30.15
_diffrn_reflns_theta_min 2.13
_exptl_absorpt_coefficient_mu 0.105
_exptl_absorpt_correction_T_max 0.98
_exptl_absorpt_correction_T_min 0.95
_exptl_absorpt_correction_type multi-scan
_exptl_absorpt_process_details '(SADABS; Bruker, 2013)'
_exptl_crystal_colour 'dark yellow'
_exptl_crystal_density_diffrn 1.4925
_exptl_crystal_description plate
_exptl_crystal_F_000 440
_exptl_crystal_size_max 0.76
_exptl_crystal_size_mid 0.42
_exptl_crystal_size_min 0.20
_refine_diff_density_max 0.32
_refine_diff_density_min -0.21
_refine_ls_extinction_method none
_refine_ls_goodness_of_fit_ref 1.89
_refine_ls_hydrogen_treatment refall
_refine_ls_number_constraints 0
_refine_ls_number_parameters 177
_refine_ls_number_reflns 2794
_refine_ls_number_restraints 0
_refine_ls_R_factor_all 0.0472
_refine_ls_R_factor_gt 0.0399
_refine_ls_shift/su_max 0.0147
_refine_ls_shift/su_mean 0.0032
_refine_ls_structure_factor_coef F
_refine_ls_weighting_details w=1/(\s^2^(F)+0.0009F^2^)
_refine_ls_weighting_scheme sigma
_refine_ls_wR_factor_gt 0.0666
_refine_ls_wR_factor_ref 0.0681
_reflns_number_gt 2397
_reflns_number_total 2794
_reflns_threshold_expression I>3\s(I)
_cod_data_source_file ff2123sup1.cif
_cod_data_source_block I
_cod_original_sg_symbol_H-M 'P 21/n'
_cod_database_code 2239111
_cod_database_fobs_code 2239111

loop_
_symmetry_equiv_pos_site_id
_symmetry_equiv_pos_as_xyz
1 x,y,z
2 -x+1/2,y+1/2,-z+1/2
3 -x,-y,-z
4 x+1/2,-y+1/2,z+1/2

loop_
_atom_site_type_symbol
_atom_site_label
_atom_site_fract_x
_atom_site_fract_y
_atom_site_fract_z
_atom_site_U_iso_or_equiv
_atom_site_adp_type
_atom_site_calc_flag
_atom_site_occupancy
O O1 0.89295(6) 0.40415(13) 0.03186(4) 0.0210(2) Uani d 1
O O2 0.72187(8) 0.32391(14) 0.08415(4) 0.0262(2) Uani d 1
N N1 0.94574(7) 0.15206(14) -0.09492(4) 0.0148(2) Uani d 1
N N2 0.79470(7) 0.27907(15) 0.03678(4) 0.0172(2) Uani d 1
C C1 0.84182(8) 0.02688(16) -0.07504(5) 0.0136(2) Uani d 1
C C2 0.76585(8) 0.07065(16) -0.01702(5) 0.0155(2) Uani d 1
C C3 0.66091(8) -0.08542(18) -0.01060(5) 0.0190(3) Uani d 1
C C4 0.62951(9) -0.28368(19) -0.06284(6) 0.0210(3) Uani d 1
C C5 0.70463(9) -0.33376(17) -0.12071(6) 0.0184(3) Uani d 1
C C6 0.81094(8) -0.18269(16) -0.12662(5) 0.0145(2) Uani d 1
C C7 0.90505(8) -0.17966(16) -0.17915(5) 0.0148(2) Uani d 1
C C8 0.92934(10) -0.33696(17) -0.24006(5) 0.0193(3) Uani d 1
C C9 1.03157(10) -0.27687(19) -0.27885(6) 0.0226(3) Uani d 1
C C10 1.10889(9) -0.06296(19) -0.25785(6) 0.0222(3) Uani d 1
C C11 1.08747(9) 0.09238(17) -0.19688(6) 0.0187(3) Uani d 1
C C12 0.98542(8) 0.03034(16) -0.15802(5) 0.0145(2) Uani d 1
H H11 1.1422(11) 0.232(3) -0.1779(8) 0.028(3) Uiso d 1
H H5 0.6817(11) -0.477(2) -0.1571(7) 0.019(3) Uiso d 1
H H4 0.5546(13) -0.390(2) -0.0614(8) 0.027(3) Uiso d 1
H H8 0.8730(12) -0.480(2) -0.2542(8) 0.020(3) Uiso d 1
H H9 1.0526(14) -0.384(3) -0.3211(10) 0.039(4) Uiso d 1
H H3 0.6077(12) -0.069(2) 0.0296(8) 0.026(3) Uiso d 1
H H10 1.1776(11) -0.026(2) -0.2858(7) 0.018(3) Uiso d 1
H Hn1 0.9851(12) 0.275(3) -0.0690(9) 0.029(3) Uiso d 1

loop_
_atom_site_aniso_label
_atom_site_aniso_U_11
_atom_site_aniso_U_22
_atom_site_aniso_U_33
_atom_site_aniso_U_12
_atom_site_aniso_U_13
_atom_site_aniso_U_23
_atom_site_aniso_type_symbol
O1 0.0207(3) 0.0221(4) 0.0196(3) -0.0021(3) 0.0017(3) -0.0039(3) O
O2 0.0301(4) 0.0324(4) 0.0187(4) 0.0068(3) 0.0117(3) -0.0020(3) O
N1 0.0153(3) 0.0140(4) 0.0157(4) -0.0019(3) 0.0041(3) -0.0018(3) N
N2 0.0185(4) 0.0198(4) 0.0132(4) 0.0041(3) 0.0026(3) 0.0014(3) N
C1 0.0124(4) 0.0148(4) 0.0133(4) 0.0004(3) 0.0010(3) 0.0016(3) C
C2 0.0141(4) 0.0184(4) 0.0137(4) 0.0018(3) 0.0017(3) 0.0012(3) C
C3 0.0138(4) 0.0248(5) 0.0187(4) 0.0012(3) 0.0033(3) 0.0059(3) C
C4 0.0158(4) 0.0226(5) 0.0242(5) -0.0035(3) 0.0018(3) 0.0064(4) C
C5 0.0177(4) 0.0170(4) 0.0187(4) -0.0024(3) -0.0017(3) 0.0033(3) C
C6 0.0149(4) 0.0141(4) 0.0135(4) 0.0003(3) -0.0005(3) 0.0014(3) C
C7 0.0163(4) 0.0146(4) 0.0127(4) 0.0016(3) 0.0007(3) 0.0013(3) C
C8 0.0246(5) 0.0171(4) 0.0151(4) 0.0053(3) -0.0001(3) -0.0013(3) C
C9 0.0279(5) 0.0244(5) 0.0160(4) 0.0102(4) 0.0053(3) 0.0004(3) C
C10 0.0237(4) 0.0246(5) 0.0201(4) 0.0095(4) 0.0089(3) 0.0064(3) C
C11 0.0177(4) 0.0182(4) 0.0215(4) 0.0026(3) 0.0067(3) 0.0045(3) C
C12 0.0152(4) 0.0140(4) 0.0144(4) 0.0024(3) 0.0030(3) 0.0018(3) C

loop_
_atom_type_symbol
_atom_type_scat_dispersion_real
_atom_type_scat_dispersion_imag
_atom_type_scat_source
C 0.0033 0.0016 'International Tables Vol C tables 4.2.6.8 and 6.1.1.1'
H 0.0000 0.0000 'International Tables Vol C tables 4.2.6.8 and 6.1.1.1'
N 0.0061 0.0033 'International Tables Vol C tables 4.2.6.8 and 6.1.1.1'
O 0.0106 0.0060 'International Tables Vol C tables 4.2.6.8 and 6.1.1.1'

loop_
_geom_angle_atom_site_label_1
_geom_angle_atom_site_label_2
_geom_angle_atom_site_label_3
_geom_angle
C1 N1 C12 108.99(7)
C1 N1 Hn1 124.9(10)
C12 N1 Hn1 125.8(10)
O1 N2 O2 123.66(8)
O1 N2 C2 116.94(8)
O2 N2 C2 119.40(8)
N1 C1 C2 132.09(8)
N1 C1 C6 109.18(8)
C2 C1 C6 118.73(8)
N2 C2 C1 120.43(8)
N2 C2 C3 119.11(8)
C1 C2 C3 120.46(8)
C2 C3 C4 120.13(9)
C2 C3 H3 124.0(7)
C4 C3 H3 115.9(7)
C3 C4 C5 120.64(9)
C3 C4 H4 121.8(9)
C5 C4 H4 117.5(9)
C4 C5 C6 119.70(8)
C4 C5 H5 119.7(7)
C6 C5 H5 120.6(7)
C1 C6 C5 120.29(8)
C1 C6 C7 106.06(7)
C5 C6 C7 133.60(8)
C6 C7 C8 133.90(8)
C6 C7 C12 106.56(7)
C8 C7 C12 119.52(8)
C7 C8 C9 118.44(8)
C7 C8 H8 118.6(8)
C9 C8 H8 122.9(8)
C8 C9 C10 121.06(9)
C8 C9 H9 120.8(9)
C10 C9 H9 118.1(9)
C9 C10 C11 121.22(10)
C9 C10 H10 119.1(7)
C11 C10 H10 119.7(7)
C10 C11 C12 117.41(8)
C10 C11 H11 123.9(8)
C12 C11 H11 118.6(8)
N1 C12 C7 109.20(8)
N1 C12 C11 128.47(8)
C7 C12 C11 122.32(8)

loop_
_geom_bond_atom_site_label_1
_geom_bond_atom_site_label_2
_geom_bond_distance
O1 N2 1.2372(11)
O2 N2 1.2305(12)
N1 C1 1.3651(12)
N1 C12 1.3890(12)
N1 Hn1 0.857(13)
N2 C2 1.4442(11)
C1 C2 1.3984(13)
C1 C6 1.4283(12)
C2 C3 1.3935(13)
C3 C4 1.3897(14)
C3 H3 0.964(15)
C4 C5 1.3962(15)
C4 H4 0.967(13)
C5 C6 1.3875(13)
C5 H5 0.991(11)
C6 C7 1.4456(13)
C7 C8 1.3997(13)
C7 C12 1.4068(12)
C8 C9 1.3898(15)
C8 H8 0.969(13)
C9 C10 1.4058(14)
C9 H9 0.981(16)
C10 C11 1.3854(14)
C10 H10 0.951(13)
C11 C12 1.3914(14)
C11 H11 0.960(13)

loop_
_geom_hbond_atom_site_label_D
_geom_hbond_atom_site_label_H
_geom_hbond_atom_site_label_A
_geom_hbond_site_symmetry_A
_geom_hbond_distance_DH
_geom_hbond_distance_HA
_geom_hbond_distance_DA
_geom_hbond_angle_DHA
_geom_hbond_publ_flag
N1 Hn1 O1 3_765 0.857(13) 2.159(13) 2.9940(10) 164.6(14) y
